data_4344715
loop_
_publ_author_name
'Dash, Subhashree P.'
'Majumder, Sudarshana'
'Banerjee, Atanu'
'Carvalho, M Fernanda N N'
'Ad\~ao, Pedro'
'Pessoa, Jo\~ao Costa'
'Brzezinski, Krzysztof'
'Garribba, Eugenio'
'Reuter, Hans'
'Dinda, Rupam'

_publ_section_title
;
 Chemistry of Monomeric and Dinuclear Non-Oxido Vanadium(IV) and
 Oxidovanadium(V) Aroylazine Complexes: Exploring Solution Behavior.
;
_journal_issue 3
_journal_name_full 'Inorganic chemistry'
_journal_page_first 1165
_journal_page_last 1182
_journal_paper_doi 10.1021/acs.inorgchem.5b02346
_journal_volume 55
_journal_year 2016
_chemical_formula_moiety 'C19 H17 N2 O4 S V'
_chemical_formula_sum 'C19 H17 N2 O4 S V'
_chemical_formula_weight 420.35
_space_group_IT_number 14
_symmetry_cell_setting monoclinic
_symmetry_space_group_name_Hall '-P 2yn'
_symmetry_space_group_name_H-M 'P 1 21/n 1'
_atom_sites_solution_hydrogens geom
_atom_sites_solution_primary direct
_atom_sites_solution_secondary difmap
_audit_creation_method SHELXL-97
_cell_angle_alpha 90.00
_cell_angle_beta 91.8964(8)
_cell_angle_gamma 90.00
_cell_formula_units_Z 4
_cell_length_a 9.75757(9)
_cell_length_b 15.62094(14)
_cell_length_c 11.92282(11)
_cell_measurement_reflns_used 38114
_cell_measurement_temperature 100(2)
_cell_measurement_theta_max 37.5460
_cell_measurement_theta_min 3.3540
_cell_volume 1816.31(3)
_computing_cell_refinement 'CrysAlis PRO'
_computing_data_collection 'CrysAlis PRO'
_computing_data_reduction 'CrysAlis PRO'
_computing_molecular_graphics OLEX2
_computing_publication_material SHELXL
_computing_structure_refinement SHELXL
_computing_structure_solution SHELXD
_diffrn_ambient_temperature 100(2)
_diffrn_detector_area_resol_mean 10.4052
_diffrn_measured_fraction_theta_full 0.997
_diffrn_measured_fraction_theta_max 0.997
_diffrn_measurement_device_type 'SuperNova, Dual, Cu at zero, Atlas'
_diffrn_measurement_method '\w scans'
_diffrn_radiation_monochromator mirror
_diffrn_radiation_source 'SuperNova (Mo) X-ray Source'
_diffrn_radiation_type MoK\a
_diffrn_radiation_wavelength 0.71073
_diffrn_reflns_av_R_equivalents 0.0338
_diffrn_reflns_av_sigmaI/netI 0.0158
_diffrn_reflns_limit_h_max 16
_diffrn_reflns_limit_h_min -16
_diffrn_reflns_limit_k_max 26
_diffrn_reflns_limit_k_min -26
_diffrn_reflns_limit_l_max 20
_diffrn_reflns_limit_l_min -20
_diffrn_reflns_number 92674
_diffrn_reflns_theta_full 37.04
_diffrn_reflns_theta_max 37.04
_diffrn_reflns_theta_min 2.96
_exptl_absorpt_coefficient_mu 0.689
_exptl_absorpt_correction_T_max 1.00000
_exptl_absorpt_correction_T_min 0.8534
_exptl_absorpt_correction_type multi-scan
_exptl_absorpt_process_details '(CrysAlis PRO)'
_exptl_crystal_colour dark_red
_exptl_crystal_density_diffrn 1.537
_exptl_crystal_density_method 'not measured'
_exptl_crystal_description prism
_exptl_crystal_F_000 864
_exptl_crystal_size_max 0.23
_exptl_crystal_size_mid 0.14
_exptl_crystal_size_min 0.07
_refine_diff_density_max 0.617
_refine_diff_density_min -0.482
_refine_diff_density_rms 0.066
_refine_ls_extinction_method none
_refine_ls_goodness_of_fit_ref 1.111
_refine_ls_hydrogen_treatment constr
_refine_ls_matrix_type full
_refine_ls_number_parameters 292
_refine_ls_number_reflns 9244
_refine_ls_number_restraints 12
_refine_ls_restrained_S_all 1.112
_refine_ls_R_factor_all 0.0416
_refine_ls_R_factor_gt 0.0313
_refine_ls_shift/su_max 0.001
_refine_ls_shift/su_mean 0.000
_refine_ls_structure_factor_coef Fsqd
_refine_ls_weighting_details 'calc w=1/[\s^2^(Fo^2^)+(0.0384P)^2^+0.7129P] where P=(Fo^2^+2Fc^2^)/3'
_refine_ls_weighting_scheme calc
_refine_ls_wR_factor_gt 0.0826
_refine_ls_wR_factor_ref 0.0913
_reflns_number_gt 7804
_reflns_number_total 9244
_reflns_threshold_expression >2sigma(I)
_cod_data_source_file ic5b02346_si_005.cif
_cod_data_source_block sd58
_cod_depositor_comments
;
 Removed the _chemical_name_systematic data item since
 it had an incorrect value 'xxx'.

 Antanas Vaitkus,
 2021-04-26

The following automatic conversions were performed:

data name '_iucr_refine_instruction_details' was replaced with
'_iucr_refine_instructions_details' as specified in the replacement
file 'data/replacement-values/replacement_tags.lst'.

Automatic conversion script
Id: cif_correct_tags 9268 2022-04-12 08:56:07Z antanas 
;
_cod_database_code 4344715

loop_
_symmetry_equiv_pos_as_xyz
'x, y, z'
'-x+1/2, y+1/2, -z+1/2'
'-x, -y, -z'
'x-1/2, -y-1/2, z-1/2'

loop_
_atom_site_label
_atom_site_type_symbol
_atom_site_fract_x
_atom_site_fract_y
_atom_site_fract_z
_atom_site_U_iso_or_equiv
_atom_site_adp_type
_atom_site_occupancy
_atom_site_symmetry_multiplicity
_atom_site_calc_flag
_atom_site_refinement_flags
_atom_site_disorder_assembly
_atom_site_disorder_group
V1 V 0.059150(15) 0.368448(9) 0.816828(13) 0.01611(4) Uani 1 1 d . . .
O1 O 0.09351(7) 0.41249(4) 0.95797(6) 0.01829(11) Uani 1 1 d . . .
O2 O -0.09083(7) 0.38221(4) 0.71103(6) 0.01886(12) Uani 1 1 d . A .
O3 O 0.19882(7) 0.34718(5) 0.75745(6) 0.02141(13) Uani 1 1 d . . .
O4 O -0.00597(7) 0.26690(4) 0.85768(6) 0.01948(12) Uani 1 1 d . . .
N1 N 0.05846(7) 0.49915(5) 0.77580(6) 0.01558(12) Uani 1 1 d . . .
N2 N -0.03283(8) 0.52389(5) 0.68970(6) 0.01665(12) Uani 1 1 d . A .
C1 C 0.18874(9) 0.47018(5) 0.98801(7) 0.01578(13) Uani 1 1 d . . .
C2 C 0.22332(8) 0.53925(5) 0.91930(7) 0.01449(12) Uani 1 1 d . . .
C3 C 0.33867(8) 0.59228(5) 0.95530(7) 0.01441(12) Uani 1 1 d . . .
C4 C 0.40010(9) 0.65413(6) 0.88574(7) 0.01705(13) Uani 1 1 d . . .
H4 H 0.3658 0.6617 0.8109 0.020 Uiso 1 1 calc R . .
C5 C 0.50865(10) 0.70349(6) 0.92476(8) 0.01968(15) Uani 1 1 d . . .
H5 H 0.5471 0.7450 0.8767 0.024 Uiso 1 1 calc R . .
C6 C 0.56350(9) 0.69346(6) 1.03457(8) 0.02017(15) Uani 1 1 d . . .
H6 H 0.6368 0.7288 1.0612 0.024 Uiso 1 1 calc R . .
C7 C 0.50993(9) 0.63200(6) 1.10274(8) 0.01820(14) Uani 1 1 d . . .
H7 H 0.5479 0.6242 1.1764 0.022 Uiso 1 1 calc R . .
C8 C 0.39906(8) 0.58001(5) 1.06482(7) 0.01554(13) Uani 1 1 d . . .
C9 C 0.34861(9) 0.51450(6) 1.13540(7) 0.01804(14) Uani 1 1 d . . .
H9 H 0.3853 0.5087 1.2098 0.022 Uiso 1 1 calc R . .
C10 C 0.24839(9) 0.45998(6) 1.09753(7) 0.01799(14) Uani 1 1 d . . .
H10 H 0.2183 0.4150 1.1445 0.022 Uiso 1 1 calc R . .
C11 C 0.13236(8) 0.56012(5) 0.82368(7) 0.01510(13) Uani 1 1 d . . .
C12 C 0.10935(10) 0.65084(6) 0.78521(8) 0.02014(15) Uani 1 1 d . . .
H12A H 0.1513 0.6592 0.7125 0.030 Uiso 1 1 calc R . .
H12B H 0.1511 0.6903 0.8404 0.030 Uiso 1 1 calc R . .
H12C H 0.0107 0.6621 0.7777 0.030 Uiso 1 1 calc R . .
C13 C -0.10389(9) 0.45679(5) 0.65904(7) 0.01634(13) Uani 1 1 d . . .
C14A C -0.2019(5) 0.4611(2) 0.5673(5) 0.0137(4) Uani 0.7903(18) 1 d P A 1
S1A S -0.31281(5) 0.37631(3) 0.53819(5) 0.02056(10) Uani 0.7903(18) 1 d P A 1
C15A C -0.2242(3) 0.52528(15) 0.4871(3) 0.0205(4) Uani 0.7903(18) 1 d P A 1
H15A H -0.1738 0.5773 0.4877 0.025 Uiso 0.7903(18) 1 calc PR A 1
C16A C -0.3303(4) 0.5061(3) 0.4029(4) 0.0195(4) Uani 0.7903(18) 1 d P A 1
H16A H -0.3574 0.5425 0.3423 0.023 Uiso 0.7903(18) 1 calc PR A 1
C17A C -0.3855(4) 0.4274(3) 0.4240(4) 0.0225(6) Uani 0.7903(18) 1 d P A 1
H17A H -0.4579 0.4032 0.3792 0.027 Uiso 0.7903(18) 1 calc PR A 1
C14B C -0.210(2) 0.4630(12) 0.556(2) 0.026(4) Uani 0.2097(18) 1 d P A 2
S1B S -0.2126(3) 0.54821(14) 0.4819(2) 0.0194(4) Uani 0.2097(18) 1 d P A 2
C17B C -0.326(2) 0.4966(14) 0.4129(19) 0.032(4) Uani 0.2097(18) 1 d PU A 2
H17B H -0.3711 0.5259 0.3522 0.039 Uiso 0.2097(18) 1 calc PR A 2
C16B C -0.3656(16) 0.4177(11) 0.4305(17) 0.022(2) Uani 0.2097(18) 1 d PU A 2
H16B H -0.4302 0.3838 0.3890 0.026 Uiso 0.2097(18) 1 calc PR A 2
C15B C -0.2866(9) 0.3968(6) 0.5273(7) 0.0242(14) Uani 0.2097(18) 1 d P A 2
H15B H -0.2884 0.3435 0.5658 0.029 Uiso 0.2097(18) 1 calc PR A 2
C18 C -0.13504(11) 0.25670(7) 0.90938(9) 0.02336(17) Uani 1 1 d . . .
H18A H -0.1718 0.3136 0.9292 0.028 Uiso 1 1 calc R . .
H18B H -0.1222 0.2232 0.9794 0.028 Uiso 1 1 calc R . .
C19 C -0.23615(11) 0.21137(8) 0.83147(10) 0.0282(2) Uani 1 1 d . . .
H19A H -0.2532 0.2462 0.7641 0.042 Uiso 1 1 calc R . .
H19B H -0.3224 0.2026 0.8697 0.042 Uiso 1 1 calc R . .
H19C H -0.1985 0.1558 0.8100 0.042 Uiso 1 1 calc R . .

loop_
_atom_site_aniso_label
_atom_site_aniso_U_11
_atom_site_aniso_U_22
_atom_site_aniso_U_33
_atom_site_aniso_U_23
_atom_site_aniso_U_13
_atom_site_aniso_U_12
V1 0.01496(6) 0.01301(6) 0.02000(7) 0.00046(4) -0.00500(5) 0.00034(4)
O1 0.0194(3) 0.0161(3) 0.0191(3) 0.0021(2) -0.0037(2) -0.0032(2)
O2 0.0179(3) 0.0153(3) 0.0228(3) 0.0002(2) -0.0069(2) 0.0007(2)
O3 0.0170(3) 0.0189(3) 0.0280(3) -0.0004(2) -0.0035(2) 0.0019(2)
O4 0.0179(3) 0.0151(3) 0.0252(3) 0.0012(2) -0.0048(2) -0.0007(2)
N1 0.0156(3) 0.0149(3) 0.0159(3) 0.0002(2) -0.0042(2) 0.0006(2)
N2 0.0167(3) 0.0167(3) 0.0162(3) -0.0001(2) -0.0049(2) 0.0009(2)
C1 0.0157(3) 0.0152(3) 0.0162(3) 0.0010(2) -0.0024(2) -0.0001(2)
C2 0.0150(3) 0.0139(3) 0.0144(3) 0.0005(2) -0.0027(2) 0.0004(2)
C3 0.0143(3) 0.0141(3) 0.0147(3) -0.0003(2) -0.0022(2) 0.0010(2)
C4 0.0179(3) 0.0168(3) 0.0163(3) 0.0012(3) -0.0015(3) -0.0011(3)
C5 0.0194(3) 0.0186(3) 0.0208(4) 0.0017(3) -0.0019(3) -0.0027(3)
C6 0.0182(3) 0.0199(4) 0.0221(4) -0.0009(3) -0.0040(3) -0.0024(3)
C7 0.0170(3) 0.0201(4) 0.0172(3) -0.0007(3) -0.0044(3) -0.0001(3)
C8 0.0147(3) 0.0166(3) 0.0151(3) -0.0005(2) -0.0024(2) 0.0018(2)
C9 0.0188(3) 0.0204(3) 0.0147(3) 0.0021(3) -0.0027(3) 0.0004(3)
C10 0.0191(3) 0.0192(3) 0.0155(3) 0.0033(3) -0.0024(3) -0.0007(3)
C11 0.0155(3) 0.0141(3) 0.0155(3) 0.0005(2) -0.0025(2) 0.0002(2)
C12 0.0228(4) 0.0149(3) 0.0223(4) 0.0025(3) -0.0072(3) 0.0002(3)
C13 0.0158(3) 0.0163(3) 0.0167(3) -0.0012(2) -0.0033(2) 0.0019(2)
C14A 0.0146(10) 0.0134(8) 0.0129(9) -0.0003(6) -0.0042(8) 0.0008(5)
S1A 0.01954(19) 0.0197(2) 0.02201(19) 0.00032(14) -0.00629(13) -0.00165(13)
C15A 0.0206(7) 0.0209(9) 0.0199(6) -0.0019(8) -0.0036(5) -0.0009(8)
C16A 0.0186(8) 0.0231(9) 0.0165(9) 0.0045(9) -0.0047(6) 0.0004(7)
C17A 0.0203(10) 0.0282(14) 0.0184(7) -0.0021(8) -0.0062(7) 0.0008(8)
C14B 0.016(3) 0.044(7) 0.018(5) -0.013(4) -0.010(3) 0.006(3)
S1B 0.0210(7) 0.0195(9) 0.0171(6) -0.0014(7) -0.0061(4) 0.0003(7)
C17B 0.038(5) 0.037(6) 0.022(4) 0.010(3) -0.003(3) 0.016(3)
C16B 0.024(4) 0.016(3) 0.025(4) -0.005(2) -0.002(3) -0.002(3)
C15B 0.027(3) 0.025(3) 0.020(2) 0.006(2) -0.001(2) -0.004(2)
C18 0.0237(4) 0.0236(4) 0.0229(4) -0.0040(3) 0.0015(3) 0.0009(3)
C19 0.0200(4) 0.0339(5) 0.0305(5) 0.0033(4) -0.0034(3) -0.0066(4)

loop_
_atom_type_symbol
_atom_type_description
_atom_type_scat_dispersion_real
_atom_type_scat_dispersion_imag
_atom_type_scat_source
C C 0.0033 0.0016 'International Tables Vol C Tables 4.2.6.8 and 6.1.1.4'
H H 0.0000 0.0000 'International Tables Vol C Tables 4.2.6.8 and 6.1.1.4'
N N 0.0061 0.0033 'International Tables Vol C Tables 4.2.6.8 and 6.1.1.4'
O O 0.0106 0.0060 'International Tables Vol C Tables 4.2.6.8 and 6.1.1.4'
S S 0.1246 0.1234 'International Tables Vol C Tables 4.2.6.8 and 6.1.1.4'
V V 0.3005 0.5294 'International Tables Vol C Tables 4.2.6.8 and 6.1.1.4'

loop_
_geom_angle_atom_site_label_1
_geom_angle_atom_site_label_2
_geom_angle_atom_site_label_3
_geom_angle
O3 V1 O4 104.72(4)
O3 V1 O1 110.63(4)
O4 V1 O1 97.98(3)
O3 V1 O2 112.20(4)
O4 V1 O2 90.48(3)
O1 V1 O2 132.38(3)
O3 V1 N1 95.48(3)
O4 V1 N1 158.53(3)
O1 V1 N1 81.28(3)
O2 V1 N1 74.96(3)
C1 O1 V1 127.05(6)
C13 O2 V1 117.87(5)
C18 O4 V1 122.96(6)
C11 N1 N2 116.62(7)
C11 N1 V1 127.32(6)
N2 N1 V1 116.04(5)
C13 N2 N1 107.79(7)
O1 C1 C2 122.77(7)
O1 C1 C10 115.55(8)
C2 C1 C10 121.59(8)
C1 C2 C3 117.75(7)
C1 C2 C11 118.46(7)
C3 C2 C11 123.35(7)
C4 C3 C8 117.16(7)
C4 C3 C2 123.67(7)
C8 C3 C2 119.11(7)
C5 C4 C3 121.22(8)
C5 C4 H4 119.4
C3 C4 H4 119.4
C4 C5 C6 121.08(8)
C4 C5 H5 119.5
C6 C5 H5 119.5
C7 C6 C5 119.24(8)
C7 C6 H6 120.4
C5 C6 H6 120.4
C6 C7 C8 120.96(8)
C6 C7 H7 119.5
C8 C7 H7 119.5
C7 C8 C9 119.97(8)
C7 C8 C3 120.22(8)
C9 C8 C3 119.80(8)
C10 C9 C8 120.80(8)
C10 C9 H9 119.6
C8 C9 H9 119.6
C9 C10 C1 120.14(8)
C9 C10 H10 119.9
C1 C10 H10 119.9
N1 C11 C2 119.26(7)
N1 C11 C12 118.44(7)
C2 C11 C12 121.99(7)
C11 C12 H12A 109.5
C11 C12 H12B 109.5
H12A C12 H12B 109.5
C11 C12 H12C 109.5
H12A C12 H12C 109.5
H12B C12 H12C 109.5
N2 C13 O2 122.32(8)
N2 C13 C14B 119.8(7)
O2 C13 C14B 117.9(7)
N2 C13 C14A 120.90(14)
O2 C13 C14A 116.77(13)
C14B C13 C14A 1.4(9)
C15A C14A C13 129.9(3)
C15A C14A S1A 109.2(4)
C13 C14A S1A 120.9(2)
C17A S1A C14A 92.4(2)
C14A C15A C16A 114.6(3)
C14A C15A H15A 122.7
C16A C15A H15A 122.7
C17A C16A C15A 109.6(4)
C17A C16A H16A 125.2
C15A C16A H16A 125.2
C16A C17A S1A 114.2(4)
C16A C17A H17A 122.9
S1A C17A H17A 122.9
C15B C14B C13 120.3(14)
C15B C14B S1B 120.8(17)
C13 C14B S1B 118.7(13)
C17B S1B C14B 82.0(11)
C16B C17B S1B 126.9(18)
C16B C17B H17B 116.5
S1B C17B H17B 116.5
C17B C16B C15B 101.3(15)
C17B C16B H16B 129.4
C15B C16B H16B 129.4
C14B C15B C16B 108.8(13)
C14B C15B H15B 125.6
C16B C15B H15B 125.6
O4 C18 C19 110.75(8)
O4 C18 H18A 109.5
C19 C18 H18A 109.5
O4 C18 H18B 109.5
C19 C18 H18B 109.5
H18A C18 H18B 108.1
C18 C19 H19A 109.5
C18 C19 H19B 109.5
H19A C19 H19B 109.5
C18 C19 H19C 109.5
H19A C19 H19C 109.5
H19B C19 H19C 109.5

loop_
_geom_bond_atom_site_label_1
_geom_bond_atom_site_label_2
_geom_bond_distance
V1 O3 1.5914(8)
V1 O4 1.7827(7)
V1 O1 1.8385(7)
V1 O2 1.9123(7)
V1 N1 2.0994(7)
O1 C1 1.3349(11)
O2 C13 1.3239(11)
O4 C18 1.4293(13)
N1 C11 1.3136(11)
N1 N2 1.3915(10)
N2 C13 1.3023(11)
C1 C2 1.4026(12)
C1 C10 1.4209(12)
C2 C3 1.4510(11)
C2 C11 1.4583(11)
C3 C4 1.4190(12)
C3 C8 1.4276(11)
C4 C5 1.3786(12)
C4 H4 0.9500
C5 C6 1.4067(13)
C5 H5 0.9500
C6 C7 1.3725(13)
C6 H6 0.9500
C7 C8 1.4149(12)
C7 H7 0.9500
C8 C9 1.4232(12)
C9 C10 1.3624(13)
C9 H9 0.9500
C10 H10 0.9500
C11 C12 1.5041(12)
C12 H12A 0.9800
C12 H12B 0.9800
C12 H12C 0.9800
C13 C14B 1.58(2)
C13 C14A 1.431(6)
C14A C15A 1.398(5)
C14A S1A 1.737(4)
S1A C17A 1.711(5)
C15A C16A 1.449(5)
C15A H15A 0.9500
C16A C17A 1.368(7)
C16A H16A 0.9500
C17A H17A 0.9500
C14B C15B 1.32(2)
C14B S1B 1.60(2)
S1B C17B 1.58(2)
C17B C16B 1.31(3)
C17B H17B 0.9500
C16B C15B 1.405(19)
C16B H16B 0.9500
C15B H15B 0.9500
C18 C19 1.5090(15)
C18 H18A 0.9900
C18 H18B 0.9900
C19 H19A 0.9800
C19 H19B 0.9800
C19 H19C 0.9800
